data_7715208
loop_
_publ_author_name
'Nekvinda, Jan'
'Bavol, Dmytro'
'Liteck&#xe1;, Miroslava'
'T&#xfc;z&#xfc;n, Ece Zeynep'
'Du&#x161;ek, Michal'
'Gr&#xfc;ner, Bohum&#xed;r'

_publ_section_title
;
 Synthetic routes to carbon substituted cobalt bis(dicarbollide) alkyl
 halides and aromatic amines along with closely related irregular
 pathways.
;
_journal_issue 13
_journal_name_full 'Dalton transactions (Cambridge, England : 2003)'
_journal_page_first 5816
_journal_page_last 5826
_journal_paper_doi 10.1039/d4dt00072b
_journal_volume 53
_journal_year 2024
_chemical_formula_sum 'C10 H36 B18 Co N'
_chemical_formula_weight 423.9
_space_group_IT_number 14
_space_group_name_Hall '-P 2yn'
_space_group_name_H-M_alt 'P 1 21/n 1'
_symmetry_cell_setting monoclinic
_symmetry_Int_Tables_number 14
_symmetry_space_group_name_Hall '-P 2yn'
_symmetry_space_group_name_H-M 'P 1 21/n 1'
_audit_update_record
;
2023-05-10 deposited with the CCDC.	2024-02-19 downloaded from the CCDC.
;
_cell_angle_alpha 90
_cell_angle_beta 93.263(2)
_cell_angle_gamma 90
_cell_formula_units_Z 4
_cell_length_a 13.5941(4)
_cell_length_b 10.4409(3)
_cell_length_c 16.1919(5)
_cell_measurement_temperature 100
_cell_volume 2294.47(12)
_diffrn_ambient_temperature 100
_diffrn_measured_fraction_theta_full 0.98
_diffrn_measured_fraction_theta_max 0.97
_diffrn_measurement_device 'four-circle diffractometer'
_diffrn_measurement_device_type 'Oxford Diffraction CCD'
_diffrn_measurement_method 'Oxford Diffraction CCD'
_diffrn_radiation_monochromator graphite
_diffrn_radiation_probe x-ray
_diffrn_radiation_source 'X-ray tube'
_diffrn_radiation_type 'Cu K\a'
_diffrn_radiation_wavelength 1.54184
_diffrn_reflns_av_R_equivalents 0.0447
_diffrn_reflns_av_unetI/netI 0.0338
_diffrn_reflns_limit_h_max 17
_diffrn_reflns_limit_h_min -16
_diffrn_reflns_limit_k_max 13
_diffrn_reflns_limit_k_min -10
_diffrn_reflns_limit_l_max 20
_diffrn_reflns_limit_l_min -20
_diffrn_reflns_number 22485
_diffrn_reflns_theta_full 76.39
_diffrn_reflns_theta_max 78.01
_diffrn_reflns_theta_min 4.13
_exptl_absorpt_coefficient_mu 5.795
_exptl_absorpt_correction_T_max 1.00000
_exptl_absorpt_correction_T_min 0.66196
_exptl_absorpt_correction_type multi-scan
_exptl_absorpt_process_details
;
CrysAlisPro 1.171.41.122a (Rigaku Oxford Diffraction, 2021)
Empirical absorption correction using spherical harmonics,
implemented in SCALE3 ABSPACK scaling algorithm.
;
_exptl_crystal_colour orange
_exptl_crystal_density_diffrn 1.2272
_exptl_crystal_description prism
_refine_ls_hydrogen_treatment constr
_cod_data_source_file d4dt00072b2.cif
_cod_data_source_block I
_cod_depositor_comments
;
The following automatic conversions were performed:

data item '_diffrn_radiation_probe' value 'X-ray' was changed to
'x-ray' in accordance with the
/home/data/users/saulius/crontab/automatic-downloads/rss-feeds/RSC/lib/dictionaries/cif_core.dic
dictionary named 'cif_core.dic' version 2.4.2 last updated on
2011-04-26.

Automatic conversion script
Id: cif_fix_values 8170 2020-07-09 18:12:32Z antanas 

 Adding full bibliography for 7715207--7715212.cif.
;
_cod_original_sg_symbol_Hall '-P 2yabc'
_cod_original_formula_sum 'C6 H36 B18 C4 Co1 N1'
_cod_database_code 7715208

loop_
_space_group_symop_id
_space_group_symop_operation_xyz
1 x,y,z
2 -x+1/2,y+1/2,-z+1/2
3 -x,-y,-z
4 x+1/2,-y+1/2,z+1/2

loop_
_atom_site_label
_atom_site_type_symbol
_atom_site_fract_x
_atom_site_fract_y
_atom_site_fract_z
_atom_site_adp_type
_atom_site_U_iso_or_equiv
_atom_site_site_symmetry_multiplicity
_atom_site_occupancy
_atom_site_calc_flag
_atom_site_refinement_flags
_atom_site_disorder_assembly
_atom_site_disorder_group
Co1 Co 0.62494(2) 0.26327(3) 0.133631(18) Uani 0.02576(12) 4 1 d . . .
C5 C 0.57365(16) -0.0072(2) 0.12134(13) Uani 0.0342(7) 4 1 d . . .
C6 C 0.66563(16) 0.00087(18) 0.07066(12) Uani 0.0303(6) 4 1 d . . .
H1c6 H 0.657528 -0.054168 0.023299 Uiso 0.0364 4 1 d . . .
H2c6 H 0.722302 -0.025869 0.104263 Uiso 0.0364 4 1 d . . .
H1c5 H 0.573546 -0.08723 0.150394 Uiso 0.0411 4 1 d . . .
H2c5 H 0.515759 -0.007238 0.084611 Uiso 0.0411 4 1 d . . .
C12 C 0.59967(16) 0.3900(2) 0.03953(12) Uani 0.0307(11) 4 1 d . . .
C22 C 0.7093(3) 0.4021(3) 0.0856(2) Uani 0.0289(13) 4 1 d . . .
B92 B 0.7668(3) 0.2564(3) 0.0914(2) Uani 0.0261(13) 4 1 d . . .
B82 B 0.6807(3) 0.1449(3) 0.0408(2) Uani 0.0260(12) 4 1 d . . .
B12 B 0.7347(3) 0.3405(4) -0.0780(2) Uani 0.0325(4) 4 1 d . . .
B72 B 0.5736(3) 0.2375(4) 0.0097(2) Uani 0.0293(11) 4 1 d . . .
B22 B 0.6917(3) 0.4615(4) -0.0128(2) Uani 0.0347(7) 4 1 d . . .
B62 B 0.7988(3) 0.3749(4) 0.0181(2) Uani 0.0317(7) 4 1 d . . .
B32 B 0.6073(3) 0.3557(4) -0.0628(2) Uani 0.0346(7) 4 1 d . . .
B52 B 0.7810(3) 0.2124(4) -0.0134(2) Uani 0.0293(7) 4 1 d . . .
B42 B 0.6619(3) 0.2008(4) -0.0636(2) Uani 0.0310(6) 4 1 d . . .
H1b12 H 0.7666(15) 0.368(2) -0.1366(8) Uani 0.0343(5) 4 1 d . . .
H1b22 H 0.6909(18) 0.5668(7) -0.0192(14) Uani 0.0403(10) 4 1 d . . .
H1b62 H 0.8694(10) 0.4266(19) 0.0277(13) Uani 0.0356(10) 4 1 d . . .
H1b32 H 0.5495(12) 0.395(2) -0.1062(11) Uani 0.0403(10) 4 1 d . . .
H1b52 H 0.8440(11) 0.1533(17) -0.0308(13) Uani 0.0313(9) 4 1 d . . .
H1b42 H 0.6426(16) 0.1317(16) -0.1135(9) Uani 0.0341(9) 4 1 d . . .
H1b72 H 0.4968(7) 0.204(2) 0.0006(13) Uani 0.0324(17) 4 1 d . . .
H1b92 H 0.8241(12) 0.2350(18) 0.1404(10) Uani 0.0266(19) 4 1 d . . .
H1c12 H 0.5495(16) 0.454(2) 0.0596(13) Uani 0.0334(16) 4 1 d . . .
H1c22 H 0.7203(16) 0.472(2) 0.1268(13) Uani 0.0307(18) 4 1 d . . .
C11 C 0.56761(15) 0.10306(18) 0.18319(12) Uani 0.0289(13) 4 1 d . . .
C21 C 0.6685(3) 0.1546(3) 0.2333(2) Uani 0.0275(11) 4 1 d . . .
B11 B 0.5211(3) 0.1681(3) 0.3441(2) Uani 0.0332(4) 4 1 d . . .
B21 B 0.5895(3) 0.0606(3) 0.2861(2) Uani 0.0318(7) 4 1 d . . .
B71 B 0.4842(3) 0.2297(3) 0.1723(2) Uani 0.0313(13) 4 1 d . . .
B61 B 0.6489(3) 0.1944(3) 0.3338(2) Uani 0.0304(7) 4 1 d . . .
B51 B 0.5666(3) 0.3257(3) 0.3271(2) Uani 0.0327(7) 4 1 d . . .
B91 B 0.6626(3) 0.3156(3) 0.2568(2) Uani 0.0283(11) 4 1 d . . .
B81 B 0.5434(3) 0.3664(3) 0.2209(2) Uani 0.0309(12) 4 1 d . . .
B31 B 0.4717(3) 0.1084(4) 0.2474(2) Uani 0.0351(7) 4 1 d . . .
B41 B 0.4559(3) 0.2725(4) 0.2737(2) Uani 0.0362(7) 4 1 d . . .
H1b21 H 0.6091(16) -0.0409(8) 0.2966(13) Uani 0.0348(10) 4 1 d . . .
H1b31 H 0.4146(13) 0.0346(17) 0.2356(13) Uani 0.0406(10) 4 1 d . . .
H1b11 H 0.4925(16) 0.1340(19) 0.4026(8) Uani 0.0346(5) 4 1 d . . .
H1b61 H 0.7085(11) 0.178(2) 0.3818(10) Uani 0.0321(11) 4 1 d . . .
H1b51 H 0.5679(17) 0.3985(15) 0.3766(9) Uani 0.0360(10) 4 1 d . . .
H1b41 H 0.3826(9) 0.311(2) 0.2859(14) Uani 0.0428(10) 4 1 d . . .
H1b71 H 0.4253(12) 0.229(2) 0.1225(10) Uani 0.0343(19) 4 1 d . . .
H1b81 H 0.5248(16) 0.4656(9) 0.2022(12) Uani 0.0338(18) 4 1 d . . .
H1b91 H 0.7304(10) 0.3738(17) 0.2639(12) Uani 0.0297(17) 4 1 d . . .
H1c21 H 0.7289(16) 0.108(2) 0.2221(13) Uani 0.0283(16) 4 1 d . . .
C7a C 0.1855(3) 0.1021(3) 0.1041(3) Uani 0.041(2) 4 0.488(4) d . . .
C8a C 0.0247(4) 0.1865(7) 0.0867(5) Uani 0.051(2) 4 0.488(4) d . . .
C9a C 0.1125(6) 0.2008(7) 0.2182(4) Uani 0.055(2) 4 0.488(4) d . . .
C10a C 0.1608(6) 0.3289(5) 0.1049(5) Uani 0.042(2) 4 0.488(4) d . . .
N1a N 0.1213(4) 0.2058(5) 0.1285(4) Uani 0.0260(6) 4 0.488(4) d . . .
H1c7a H 0.248583 0.109978 0.133515 Uani 0.062(3) 4 0.488(4) d . . .
H2c7a H 0.156511 0.021245 0.117114 Uani 0.053(3) 4 0.488(4) d . . .
H3c7a H 0.193733 0.106822 0.045712 Uani 0.061(3) 4 0.488(4) d . . .
H1c8a H -0.000026 0.103681 0.100725 Uani 0.063(3) 4 0.488(4) d . . .
H2c8a H -0.019698 0.2515 0.103848 Uani 0.074(4) 4 0.488(4) d . . .
H3c8a H 0.030302 0.191663 0.027952 Uani 0.075(3) 4 0.488(4) d . . .
H1c9a H 0.175428 0.218704 0.245801 Uani 0.078(3) 4 0.488(4) d . . .
H2c9a H 0.065423 0.263376 0.234062 Uani 0.076(3) 4 0.488(4) d . . .
H3c9a H 0.091019 0.116983 0.233665 Uani 0.072(3) 4 0.488(4) d . . .
H1c10a H 0.222895 0.34327 0.134768 Uani 0.056(3) 4 0.488(4) d . . .
H2c10a H 0.170072 0.329331 0.046613 Uani 0.061(3) 4 0.488(4) d . . .
H3c10a H 0.115544 0.395609 0.117888 Uani 0.059(3) 4 0.488(4) d . . .
C7b C 0.2323(5) 0.1856(8) 0.1483(4) Uani 0.045(3) 4 0.401(4) d . . .
C8b C 0.1029(7) 0.1904(9) 0.0449(5) Uani 0.043(3) 4 0.401(4) d . . .
C9b C 0.0746(8) 0.1035(10) 0.1778(5) Uani 0.045(2) 4 0.401(4) d . . .
C10b C 0.0968(7) 0.3291(10) 0.1610(6) Uani 0.044(2) 4 0.401(4) d . . .
N1b N 0.1262(4) 0.2031(6) 0.1334(4) Uani 0.0265(8) 4 0.401(4) d . . .
H1c7b H 0.248858 0.188548 0.206663 Uani 0.059(4) 4 0.401(4) d . . .
H2c7b H 0.251142 0.104082 0.12675 Uani 0.058(4) 4 0.401(4) d . . .
H3c7b H 0.266502 0.252577 0.12119 Uani 0.065(4) 4 0.401(4) d . . .
H1c8b H 0.124732 0.108333 0.026441 Uani 0.060(4) 4 0.401(4) d . . .
H2c8b H 0.032947 0.197621 0.033887 Uani 0.061(4) 4 0.401(4) d . . .
H3c8b H 0.135531 0.256844 0.015944 Uani 0.055(4) 4 0.401(4) d . . .
H1c9b H 0.086831 0.115117 0.236255 Uani 0.054(4) 4 0.401(4) d . . .
H2c9b H 0.005166 0.109257 0.163987 Uani 0.066(4) 4 0.401(4) d . . .
H3c9b H 0.098166 0.020751 0.162092 Uani 0.061(4) 4 0.401(4) d . . .
H1c10b H 0.109147 0.335613 0.219809 Uani 0.058(4) 4 0.401(4) d . . .
H2c10b H 0.133901 0.393517 0.134105 Uani 0.061(4) 4 0.401(4) d . . .
H3c10b H 0.027773 0.341463 0.147311 Uani 0.057(4) 4 0.401(4) d . . .
C7c C 0.150(2) 0.086(2) 0.090(3) Uani 0.041(2) 4 0.061(4) d . . .
C8c C 0.018(2) 0.230(3) 0.104(3) Uani 0.051(2) 4 0.061(4) d . . .
C9c C 0.132(3) 0.192(4) 0.2187(7) Uani 0.055(2) 4 0.061(4) d . . .
C10c C 0.182(2) 0.3110(19) 0.101(3) Uani 0.042(2) 4 0.061(4) d . . .
N1c N 0.1213(4) 0.2058(5) 0.1285(4) Uani 0.0260(6) 4 0.061(4) d . . .
H1c7c H 0.216836 0.065551 0.108349 Uani 0.062(3) 4 0.061(4) d . . .
H2c7c H 0.107216 0.018457 0.106115 Uani 0.053(3) 4 0.061(4) d . . .
H3c7c H 0.145569 0.095184 0.031185 Uani 0.061(3) 4 0.061(4) d . . .
H1c8c H -0.021027 0.158642 0.119855 Uani 0.063(3) 4 0.061(4) d . . .
H2c8c H -0.003257 0.306247 0.130343 Uani 0.074(4) 4 0.061(4) d . . .
H3c8c H 0.011238 0.240466 0.044856 Uani 0.075(4) 4 0.061(4) d . . .
H1c9c H 0.20095 0.181763 0.235214 Uani 0.078(3) 4 0.061(4) d . . .
H2c9c H 0.107622 0.267702 0.2443 Uani 0.076(3) 4 0.061(4) d . . .
H3c9c H 0.096267 0.118832 0.235494 Uani 0.072(3) 4 0.061(4) d . . .
H1c10c H 0.248977 0.296954 0.120317 Uani 0.056(3) 4 0.061(4) d . . .
H2c10c H 0.176931 0.315612 0.04216 Uani 0.061(3) 4 0.061(4) d . . .
H3c10c H 0.158746 0.389859 0.124052 Uani 0.059(3) 4 0.061(4) d . . .
C7d C 0.2028(15) 0.2916(19) 0.1642(12) Uani 0.045(2) 4 0.050(4) d . . .
C8d C 0.1702(18) 0.0764(13) 0.1279(15) Uani 0.043(3) 4 0.050(4) d . . .
C9d C 0.0478(13) 0.200(2) 0.1918(13) Uani 0.045(2) 4 0.050(4) d . . .
C10d C 0.0865(15) 0.243(2) 0.0522(11) Uani 0.044(2) 4 0.050(4) d . . .
N1d N 0.1262(4) 0.2031(6) 0.1334(4) Uani 0.0265(8) 4 0.050(4) d . . .
H1c7d H 0.174656 0.37491 0.171463 Uani 0.059(4) 4 0.050(4) d . . .
H2c7d H 0.231064 0.261336 0.216288 Uani 0.058(4) 4 0.050(4) d . . .
H3c7d H 0.253238 0.296939 0.125144 Uani 0.065(4) 4 0.050(4) d . . .
H1c8d H 0.198603 0.051826 0.181129 Uani 0.060(4) 4 0.050(4) d . . .
H2c8d H 0.12032 0.015691 0.110118 Uani 0.061(5) 4 0.050(4) d . . .
H3c8d H 0.22055 0.078238 0.088661 Uani 0.055(4) 4 0.050(4) d . . .
H1c9d H 0.016177 0.281924 0.192869 Uani 0.054(4) 4 0.050(4) d . . .
H2c9d H 0.000273 0.135662 0.174755 Uani 0.066(4) 4 0.050(4) d . . .
H3c9d H 0.075592 0.179566 0.246079 Uani 0.061(4) 4 0.050(4) d . . .
H1c10d H 0.054599 0.324483 0.056568 Uani 0.058(4) 4 0.050(4) d . . .
H2c10d H 0.139023 0.249901 0.01529 Uani 0.061(4) 4 0.050(4) d . . .
H3c10d H 0.039528 0.180639 0.031131 Uani 0.057(4) 4 0.050(4) d . . .

loop_
_atom_site_aniso_label
_atom_site_aniso_type_symbol
_atom_site_aniso_U_11
_atom_site_aniso_U_22
_atom_site_aniso_U_33
_atom_site_aniso_U_12
_atom_site_aniso_U_13
_atom_site_aniso_U_23
Co1 Co 0.0265(3) 0.0321(2) 0.01940(19) 0.00313(15) 0.00700(16) -0.00076(13)
C5 C 0.0344(12) 0.0393(12) 0.0295(10) -0.0083(10) 0.0063(9) -0.0068(9)
C6 C 0.0321(11) 0.0311(10) 0.0282(10) 0.0000(9) 0.0061(9) -0.0109(8)
C12 C 0.0338(19) 0.036(2) 0.0227(13) 0.0083(15) 0.0045(13) 0.0031(12)
C22 C 0.033(3) 0.029(3) 0.0245(6) 0.0002(18) 0.0064(9) 0.0013(8)
B92 B 0.023(3) 0.032(3) 0.0232(6) 0.0005(19) 0.0054(9) -0.0009(9)
B82 B 0.026(3) 0.0324(19) 0.0203(14) 0.0022(16) 0.0057(14) -0.0047(13)
B12 B 0.0346(7) 0.0394(7) 0.0240(5) 0.0037(6) 0.0066(5) 0.0018(4)
B72 B 0.0268(17) 0.042(2) 0.0192(18) 0.0039(14) 0.0019(14) -0.0026(14)
B22 B 0.0431(14) 0.0364(12) 0.0253(8) 0.0054(9) 0.0093(8) 0.0041(8)
B62 B 0.0336(14) 0.0371(16) 0.0249(6) -0.0020(11) 0.0075(7) 0.0015(6)
B32 B 0.0348(8) 0.0470(15) 0.0223(11) 0.0086(8) 0.0049(8) 0.0030(9)
B52 B 0.0284(14) 0.0370(12) 0.0230(8) 0.0024(10) 0.0073(8) 0.0001(8)
B42 B 0.0307(13) 0.0420(10) 0.0209(10) 0.0018(9) 0.0054(9) -0.0023(8)
H1b12 H 0.0379(11) 0.0412(11) 0.0247(5) 0.0040(8) 0.0077(6) 0.0028(5)
H1b22 H 0.058(2) 0.0369(11) 0.0271(16) 0.0071(12) 0.0157(14) 0.0068(11)
H1b62 H 0.0383(17) 0.044(2) 0.0256(12) -0.0084(14) 0.0099(12) 0.0019(12)
H1b32 H 0.0387(8) 0.061(2) 0.0220(18) 0.0141(10) 0.0059(11) 0.0067(14)
H1b52 H 0.0304(17) 0.0411(14) 0.0233(16) 0.0043(13) 0.0107(13) 0.0024(12)
H1b42 H 0.0353(19) 0.0482(12) 0.0195(17) -0.0020(12) 0.0077(13) -0.0042(12)
H1b72 H 0.0269(18) 0.054(4) 0.016(3) 0.0024(19) 0.000(2) -0.004(2)
H1b92 H 0.020(4) 0.037(4) 0.0236(9) -0.001(3) 0.0066(14) 0.0001(14)
H1c12 H 0.040(3) 0.038(3) 0.023(2) 0.013(2) 0.006(2) 0.0071(19)
H1c22 H 0.040(4) 0.027(3) 0.0257(8) -0.004(2) 0.0093(13) 0.0022(13)
C11 C 0.031(3) 0.031(3) 0.0246(7) -0.0032(18) 0.0078(10) -0.0005(9)
C21 C 0.0307(18) 0.030(2) 0.0220(14) 0.0020(15) 0.0050(14) 0.0006(13)
B11 B 0.0363(8) 0.0381(7) 0.0261(5) 0.0005(5) 0.0100(5) -0.0014(5)
B21 B 0.0389(14) 0.0333(12) 0.0241(9) -0.0010(9) 0.0100(9) -0.0004(8)
B71 B 0.026(3) 0.042(3) 0.0266(6) 0.0010(19) 0.0081(9) -0.0012(8)
B61 B 0.0355(8) 0.0338(15) 0.0224(11) 0.0010(8) 0.0068(8) 0.0001(9)
B51 B 0.0412(14) 0.0348(8) 0.0231(11) 0.0041(8) 0.0094(9) -0.0010(8)
B91 B 0.034(2) 0.031(2) 0.0194(18) 0.0005(15) 0.0041(15) -0.0021(14)
B81 B 0.035(3) 0.0352(18) 0.0228(13) 0.0074(16) 0.0083(13) -0.0027(13)
B31 B 0.0342(15) 0.0456(15) 0.0264(6) -0.0053(11) 0.0103(7) -0.0011(7)
B41 B 0.0342(14) 0.0482(13) 0.0272(8) 0.0063(10) 0.0110(8) 0.0001(8)
H1b21 H 0.051(2) 0.0328(12) 0.0223(17) -0.0006(12) 0.0139(14) 0.0007(12)
H1b31 H 0.040(2) 0.057(2) 0.0256(12) -0.0146(15) 0.0126(12) -0.0010(12)
H1b11 H 0.0392(11) 0.0391(10) 0.0265(5) -0.0007(8) 0.0114(6) -0.0021(5)
H1b61 H 0.0376(8) 0.039(2) 0.0208(19) 0.0005(10) 0.0068(11) 0.0025(14)
H1b51 H 0.053(2) 0.0343(9) 0.0214(17) 0.0043(11) 0.0123(14) 0.0003(11)
H1b41 H 0.0375(15) 0.0636(18) 0.0289(16) 0.0124(13) 0.0144(12) 0.0034(13)
H1b71 H 0.022(4) 0.054(4) 0.0278(8) -0.001(3) 0.0092(14) 0.0003(12)
H1b81 H 0.045(4) 0.037(2) 0.021(2) 0.013(2) 0.011(2) -0.003(2)
H1b91 H 0.039(2) 0.036(3) 0.014(3) -0.004(2) 0.002(2) -0.002(2)
H1c21 H 0.032(2) 0.032(4) 0.020(2) 0.0050(19) 0.005(2) 0.004(2)
C7a C 0.039(3) 0.037(3) 0.048(4) 0.004(2) 0.003(3) -0.014(3)
C8a C 0.0335(19) 0.045(5) 0.073(4) -0.005(2) -0.013(2) 0.009(4)
C9a C 0.095(5) 0.045(4) 0.0253(10) -0.005(4) 0.0181(19) -0.0025(15)
C10a C 0.045(4) 0.0325(17) 0.049(4) -0.010(2) 0.014(3) 0.004(2)
N1a N 0.0311(11) 0.0246(9) 0.0223(9) -0.0020(8) 0.0024(9) -0.0005(9)
H1c7a H 0.038(3) 0.055(6) 0.091(8) 0.013(3) -0.009(4) -0.013(6)
H2c7a H 0.058(7) 0.0296(14) 0.071(7) 0.007(3) 0.003(6) -0.012(2)
H3c7a H 0.068(7) 0.063(6) 0.053(5) -0.005(5) 0.024(5) -0.030(4)
H1c8a H 0.038(3) 0.046(6) 0.103(8) -0.015(4) -0.005(4) -0.001(6)
H2c8a H 0.0324(17) 0.051(7) 0.138(8) 0.005(3) 0.000(3) 0.021(7)
H3c8a H 0.071(5) 0.084(8) 0.064(3) -0.012(5) -0.042(4) 0.013(4)
H1c9a H 0.130(7) 0.078(7) 0.0248(18) -0.009(6) -0.016(3) -0.010(3)
H2c9a H 0.122(8) 0.052(6) 0.060(3) -0.009(6) 0.059(4) -0.015(3)
H3c9a H 0.126(9) 0.053(5) 0.039(3) -0.004(5) 0.028(4) 0.015(3)
H1c10a H 0.048(4) 0.046(4) 0.076(7) -0.021(4) 0.011(5) -0.016(5)
H2c10a H 0.076(8) 0.059(4) 0.051(4) -0.015(5) 0.023(5) 0.019(3)
H3c10a H 0.062(7) 0.0257(10) 0.090(6) -0.004(2) 0.025(6) 0.0106(18)
C7b C 0.028(4) 0.064(4) 0.042(4) 0.002(3) 0.004(3) 0.015(3)
C8b C 0.057(5) 0.044(5) 0.028(3) 0.009(3) -0.005(3) 0.003(3)
C9b C 0.049(5) 0.037(4) 0.049(4) -0.014(3) 0.013(3) 0.011(3)
C10b C 0.056(4) 0.029(4) 0.046(5) 0.002(3) 0.006(3) -0.002(3)
N1b N 0.0276(14) 0.0252(15) 0.0267(13) -0.0032(10) 0.0026(10) 0.0049(10)
H1c7b H 0.038(7) 0.089(8) 0.048(5) 0.000(5) -0.011(5) 0.011(5)
H2c7b H 0.050(6) 0.078(6) 0.047(8) 0.031(5) 0.014(5) 0.021(5)
H3c7b H 0.032(7) 0.091(7) 0.073(7) -0.015(5) 0.011(5) 0.024(5)
H1c8b H 0.094(7) 0.052(8) 0.032(6) 0.016(5) -0.004(5) -0.008(5)
H2c8b H 0.061(7) 0.071(9) 0.047(4) 0.006(5) -0.024(5) -0.003(4)
H3c8b H 0.075(8) 0.059(7) 0.032(5) 0.019(5) 0.009(4) 0.020(5)
H1c9b H 0.064(8) 0.055(6) 0.044(6) -0.003(5) 0.023(5) 0.019(5)
H2c9b H 0.045(8) 0.068(6) 0.085(6) -0.029(5) 0.012(5) 0.011(5)
H3c9b H 0.089(7) 0.029(6) 0.065(7) -0.013(4) 0.013(5) 0.012(5)
H1c10b H 0.082(7) 0.045(7) 0.047(7) 0.002(5) 0.005(5) -0.015(5)
H2c10b H 0.088(7) 0.026(6) 0.071(7) -0.009(5) 0.007(5) 0.004(5)
H3c10b H 0.060(6) 0.052(5) 0.061(9) 0.025(5) 0.011(5) 0.003(5)
C7c C 0.040(3) 0.037(3) 0.046(4) 0.000(2) 0.000(3) -0.015(3)
C8c C 0.029(2) 0.045(5) 0.079(4) 0.002(2) 0.000(2) 0.011(3)
C9c C 0.089(5) 0.053(4) 0.0214(13) -0.020(3) 0.0019(19) -0.0007(17)
C10c C 0.043(4) 0.039(2) 0.044(4) -0.013(2) 0.015(3) 0.002(2)
N1c N 0.0292(11) 0.0264(10) 0.0222(10) -0.0035(8) 0.0005(8) 0.0003(9)
H1c7c H 0.044(3) 0.048(6) 0.093(8) 0.014(3) -0.002(4) -0.016(6)
H2c7c H 0.058(6) 0.030(2) 0.070(7) -0.004(3) 0.001(6) -0.015(3)
H3c7c H 0.068(7) 0.072(6) 0.042(5) -0.013(5) 0.010(5) -0.031(4)
H1c8c H 0.030(4) 0.054(6) 0.105(8) -0.010(4) 0.008(4) -0.001(6)
H2c8c H 0.043(3) 0.044(7) 0.138(8) 0.011(3) 0.027(4) 0.010(6)
H3c8c H 0.051(6) 0.085(8) 0.085(4) 0.002(5) -0.033(4) 0.028(4)
H1c9c H 0.106(7) 0.088(7) 0.036(2) -0.019(6) -0.036(3) 0.005(3)
H2c9c H 0.125(7) 0.068(7) 0.039(3) -0.036(5) 0.035(4) -0.024(3)
H3c9c H 0.123(8) 0.060(6) 0.033(3) -0.024(5) 0.013(4) 0.014(3)
H1c10c H 0.038(5) 0.061(4) 0.071(8) -0.021(3) 0.011(5) -0.015(5)
H2c10c H 0.074(8) 0.067(5) 0.046(5) -0.016(5) 0.022(5) 0.018(4)
H3c10c H 0.066(7) 0.0313(17) 0.081(7) -0.016(3) 0.030(6) 0.001(3)
C7d C 0.031(4) 0.046(4) 0.058(4) -0.007(3) 0.006(3) -0.018(3)
C8d C 0.055(5) 0.035(2) 0.040(6) 0.012(3) 0.001(4) -0.008(3)
C9d C 0.037(3) 0.057(5) 0.041(3) -0.001(3) 0.020(2) 0.003(4)
C10d C 0.050(4) 0.051(5) 0.030(3) 0.006(3) 0.002(2) 0.006(3)
N1d N 0.0257(15) 0.0287(13) 0.0257(14) -0.0004(10) 0.0071(9) -0.0014(10)
H1c7d H 0.054(9) 0.038(3) 0.084(9) -0.010(4) 0.006(6) -0.021(4)
H2c7d H 0.039(5) 0.073(8) 0.060(4) 0.010(6) -0.011(4) -0.034(5)
H3c7d H 0.036(6) 0.072(8) 0.089(6) -0.021(5) 0.022(4) -0.017(6)
H1c8d H 0.083(9) 0.047(4) 0.049(8) 0.030(5) -0.006(5) -0.001(5)
H2c8d H 0.084(10) 0.030(2) 0.068(10) -0.001(3) -0.001(6) -0.010(3)
H3c8d H 0.055(6) 0.062(5) 0.048(7) 0.024(5) 0.005(5) -0.023(5)
H1c9d H 0.035(5) 0.074(7) 0.053(6) 0.014(5) 0.018(4) -0.009(6)
H2c9d H 0.047(5) 0.076(8) 0.077(6) -0.022(5) 0.028(4) 0.007(6)
H3c9d H 0.071(5) 0.079(9) 0.035(5) 0.010(5) 0.027(4) 0.010(6)
H1c10d H 0.070(8) 0.055(5) 0.048(7) 0.018(5) -0.002(5) 0.015(5)
H2c10d H 0.078(5) 0.076(9) 0.032(6) 0.006(5) 0.019(4) 0.013(5)
H3c10d H 0.055(5) 0.073(9) 0.042(4) 0.007(6) -0.015(4) -0.011(5)

loop_
_atom_type_symbol
_atom_type_scat_dispersion_real
_atom_type_scat_dispersion_imag
_atom_type_scat_source
C 0.0181 0.0091 'International Tables Vol C tables 4.2.6.8 and 6.1.1.1'
H 0.0000 0.0000 'International Tables Vol C tables 4.2.6.8 and 6.1.1.1'
B 0.0090 0.0039 'International Tables Vol C tables 4.2.6.8 and 6.1.1.1'
C 0.0181 0.0091 'International Tables Vol C tables 4.2.6.8 and 6.1.1.1'
Co -2.3653 3.6143 'International Tables Vol C tables 4.2.6.8 and 6.1.1.1'
N 0.0311 0.0180 'International Tables Vol C tables 4.2.6.8 and 6.1.1.1'

loop_
_exptl_crystal_face_index_h
_exptl_crystal_face_index_k
_exptl_crystal_face_index_l
_exptl_crystal_face_perp_dist
? ? ? ?

loop_
_geom_angle_atom_site_label_1
_geom_angle_atom_site_label_2
_geom_angle_atom_site_label_3
_geom_angle_site_symmetry_1
_geom_angle_site_symmetry_2
_geom_angle_site_symmetry_3
_geom_angle
_geom_angle_publ_flag
? ? ? ? ? ? ? ?

loop_
_geom_bond_atom_site_label_1
_geom_bond_atom_site_label_2
_geom_bond_site_symmetry_1
_geom_bond_site_symmetry_2
_geom_bond_distance
_geom_bond_publ_flag
? ? ? ? ? ?

loop_
_geom_hbond_atom_site_label_D
_geom_hbond_atom_site_label_H
_geom_hbond_atom_site_label_A
_geom_hbond_site_symmetry_D
_geom_hbond_site_symmetry_H
_geom_hbond_site_symmetry_A
_geom_hbond_distance_DH
_geom_hbond_distance_HA
_geom_hbond_distance_DA
_geom_hbond_angle_DHA
_geom_hbond_publ_flag
? ? ? ? ? ? ? ? ? ? ?

loop_
_geom_torsion_atom_site_label_1
_geom_torsion_atom_site_label_2
_geom_torsion_atom_site_label_3
_geom_torsion_atom_site_label_4
_geom_torsion_site_symmetry_1
_geom_torsion_site_symmetry_2
_geom_torsion_site_symmetry_3
_geom_torsion_site_symmetry_4
_geom_torsion
_geom_torsion_publ_flag
? ? ? ? ? ? ? ? ? ?

loop_
_restr_angle_atom_site_label_1
_restr_angle_site_symmetry_1
_restr_angle_atom_site_label_2
_restr_angle_site_symmetry_2
_restr_angle_atom_site_label_3
_restr_angle_site_symmetry_3
_restr_angle_target
_restr_angle_target_weight_param
? ? ? ? ? ? ? ?

loop_
_restr_distance_atom_site_label_1
_restr_distance_site_symmetry_1
_restr_distance_atom_site_label_2
_restr_distance_site_symmetry_2
_restr_distance_target
_restr_distance_target_weight_param
? ? ? ? ? ?

loop_
_restr_equal_angle_atom_site_label_1
_restr_equal_angle_site_symmetry_1
_restr_equal_angle_atom_site_label_2
_restr_equal_angle_site_symmetry_2
_restr_equal_angle_atom_site_label_3
_restr_equal_angle_site_symmetry_3
_restr_equal_angle_class_class_id
_restr_equal_angle_class_target_weight_param
? ? ? ? ? ? ? ?

loop_
_restr_equal_distance_atom_site_label_1
_restr_equal_distance_site_symmetry_1
_restr_equal_distance_atom_site_label_2
_restr_equal_distance_site_symmetry_2
_restr_equal_distance_class_class_id
_restr_equal_distance_class_target_weight_param
? ? ? ? ? ?

loop_
_restr_equal_torsion_atom_site_label_1
_restr_equal_torsion_site_symmetry_1
_restr_equal_torsion_atom_site_label_2
_restr_equal_torsion_site_symmetry_2
_restr_equal_torsion_atom_site_label_3
_restr_equal_torsion_site_symmetry_3
_restr_equal_torsion_atom_site_label_4
_restr_equal_torsion_site_symmetry_4
_restr_equal_torsion_class_class_id
_restr_equal_torsion_class_target_weight_param
? ? ? ? ? ? ? ? ? ?

loop_
_restr_torsion_atom_site_label_1
_restr_torsion_site_symmetry_1
_restr_torsion_atom_site_label_2
_restr_torsion_site_symmetry_2
_restr_torsion_atom_site_label_3
_restr_torsion_site_symmetry_3
_restr_torsion_atom_site_label_4
_restr_torsion_site_symmetry_4
_restr_torsion_angle_target
_restr_torsion_weight_param
? ? ? ? ? ? ? ? ? ?

loop_
_twin_individual_id
_twin_individual_mass_fraction_refined
_twin_individual_twin_matrix_11
_twin_individual_twin_matrix_12
_twin_individual_twin_matrix_13
_twin_individual_twin_matrix_21
_twin_individual_twin_matrix_22
_twin_individual_twin_matrix_23
_twin_individual_twin_matrix_31
_twin_individual_twin_matrix_32
_twin_individual_twin_matrix_33
? ? ? ? ? ? ? ? ? ? ?

loop_
_jana_atom_site_adp_c_label
_jana_atom_site_adp_c_type_symbol
_jana_atom_site_adp_c_111
_jana_atom_site_adp_c_112
_jana_atom_site_adp_c_113
_jana_atom_site_adp_c_122
_jana_atom_site_adp_c_123
_jana_atom_site_adp_c_133
_jana_atom_site_adp_c_222
_jana_atom_site_adp_c_223
_jana_atom_site_adp_c_233
_jana_atom_site_adp_c_333
? ? ? ? ? ? ? ? ? ? ? ?

loop_
_jana_atom_site_adp_d_label
_jana_atom_site_adp_d_type_symbol
_jana_atom_site_adp_d_1111
_jana_atom_site_adp_d_1112
_jana_atom_site_adp_d_1113
_jana_atom_site_adp_d_1122
_jana_atom_site_adp_d_1123
_jana_atom_site_adp_d_1133
_jana_atom_site_adp_d_1222
_jana_atom_site_adp_d_1223
_jana_atom_site_adp_d_1233
_jana_atom_site_adp_d_1333
_jana_atom_site_adp_d_2222
_jana_atom_site_adp_d_2223
_jana_atom_site_adp_d_2233
_jana_atom_site_adp_d_2333
_jana_atom_site_adp_d_3333
? ? ? ? ? ? ? ? ? ? ? ? ? ? ? ? ?

loop_
_jana_atom_site_adp_e_label
_jana_atom_site_adp_e_type_symbol
_jana_atom_site_adp_e_11111
_jana_atom_site_adp_e_11112
_jana_atom_site_adp_e_11113
_jana_atom_site_adp_e_11122
_jana_atom_site_adp_e_11123
_jana_atom_site_adp_e_11133
_jana_atom_site_adp_e_11222
_jana_atom_site_adp_e_11223
_jana_atom_site_adp_e_11233
_jana_atom_site_adp_e_11333
_jana_atom_site_adp_e_12222
_jana_atom_site_adp_e_12223
_jana_atom_site_adp_e_12233
_jana_atom_site_adp_e_12333
_jana_atom_site_adp_e_13333
_jana_atom_site_adp_e_22222
_jana_atom_site_adp_e_22223
_jana_atom_site_adp_e_22233
_jana_atom_site_adp_e_22333
_jana_atom_site_adp_e_23333
_jana_atom_site_adp_e_33333
? ? ? ? ? ? ? ? ? ? ? ? ? ? ? ? ? ? ? ? ? ? ?

loop_
_jana_atom_site_adp_f_label
_jana_atom_site_adp_f_type_symbol
_jana_atom_site_adp_f_111111
_jana_atom_site_adp_f_111112
_jana_atom_site_adp_f_111113
_jana_atom_site_adp_f_111122
_jana_atom_site_adp_f_111123
_jana_atom_site_adp_f_111133
_jana_atom_site_adp_f_111222
_jana_atom_site_adp_f_111223
_jana_atom_site_adp_f_111233
_jana_atom_site_adp_f_111333
_jana_atom_site_adp_f_112222
_jana_atom_site_adp_f_112223
_jana_atom_site_adp_f_112233
_jana_atom_site_adp_f_112333
_jana_atom_site_adp_f_113333
_jana_atom_site_adp_f_122222
_jana_atom_site_adp_f_122223
_jana_atom_site_adp_f_122233
_jana_atom_site_adp_f_122333
_jana_atom_site_adp_f_123333
_jana_atom_site_adp_f_133333
_jana_atom_site_adp_f_222222
_jana_atom_site_adp_f_222223
_jana_atom_site_adp_f_222233
_jana_atom_site_adp_f_222333
_jana_atom_site_adp_f_223333
_jana_atom_site_adp_f_233333
_jana_atom_site_adp_f_333333
? ? ? ? ? ? ? ? ? ? ? ? ? ? ? ? ? ? ? ? ? ? ? ? ? ? ? ? ? ?
